data_4341151
loop_
_publ_author_name
'Anju, R. S.'
'Saha, Koushik'
'Mondal, Bijan'
'Dorcet, Vincent'
'Roisnel, Thierry'
'Halet, Jean-Francois'
'Ghosh, Sundargopal'

_publ_section_title
;
 Chemistry of diruthenium analogue of pentaborane(9) with heterocumulenes:
 toward novel trimetallic cubane-type clusters.
;
_journal_issue 19
_journal_name_full 'Inorganic chemistry'
_journal_page_first 10527
_journal_page_last 10535
_journal_paper_doi 10.1021/ic501623f
_journal_volume 53
_journal_year 2014
_chemical_formula_sum 'C31 H40 B3 Fe2 O7 Ru2 S2'
_chemical_formula_weight 935.02
_chemical_name_systematic
; 
 ? 
;
_space_group_IT_number 2
_symmetry_cell_setting triclinic
_symmetry_space_group_name_Hall '-P 1'
_symmetry_space_group_name_H-M 'P -1'
_atom_sites_solution_hydrogens geom
_atom_sites_solution_primary direct
_atom_sites_solution_secondary difmap
_audit_creation_method SHELXL-97
_cell_angle_alpha 78.851(2)
_cell_angle_beta 80.369(2)
_cell_angle_gamma 71.156(2)
_cell_formula_units_Z 2
_cell_length_a 11.2880(4)
_cell_length_b 13.4733(5)
_cell_length_c 14.2504(5)
_cell_measurement_reflns_used 8412
_cell_measurement_temperature 293(2)
_cell_measurement_theta_max 23.5
_cell_measurement_theta_min 2.3
_cell_volume 1999.55(13)
_computing_cell_refinement 'APEX2/SAINT (Bruker, 2004)'
_computing_data_collection 'APEX2 (Bruker, 2004)'
_computing_data_reduction 'SAINT/XPREP (Bruker, 2004)'
_computing_molecular_graphics 'ORTEP3 (Farrugia, 1997) and Mercury (Bruno et al., 2002)'
_computing_publication_material 'SHELXL-97 (Sheldrick, 2008)'
_computing_structure_refinement 'SHELXL-97 (Sheldrick, 2008)'
_computing_structure_solution 'SIR92 (Altornare et al., 1993)'
_diffrn_ambient_temperature 293(2)
_diffrn_measured_fraction_theta_full 0.998
_diffrn_measured_fraction_theta_max 0.998
_diffrn_measurement_device_type 'Bruker axs kappa apex2 CCD Diffractometer'
_diffrn_measurement_method '\w and \f scan'
_diffrn_radiation_monochromator graphite
_diffrn_radiation_source 'fine-focus sealed tube'
_diffrn_radiation_type MoK\a
_diffrn_radiation_wavelength 0.71073
_diffrn_reflns_av_R_equivalents 0.0780
_diffrn_reflns_av_sigmaI/netI 0.1251
_diffrn_reflns_limit_h_max 13
_diffrn_reflns_limit_h_min -13
_diffrn_reflns_limit_k_max 16
_diffrn_reflns_limit_k_min -16
_diffrn_reflns_limit_l_max 16
_diffrn_reflns_limit_l_min -16
_diffrn_reflns_number 33774
_diffrn_reflns_theta_full 25.00
_diffrn_reflns_theta_max 25.00
_diffrn_reflns_theta_min 2.10
_diffrn_standards_decay_% 0
_exptl_absorpt_coefficient_mu 1.596
_exptl_absorpt_correction_T_max 0.895
_exptl_absorpt_correction_T_min 0.832
_exptl_absorpt_correction_type multi-scan
_exptl_absorpt_process_details 'SADABS (Bruker, 1999)'
_exptl_crystal_colour yellow
_exptl_crystal_density_diffrn 1.553
_exptl_crystal_density_method 'not measured'
_exptl_crystal_description block
_exptl_crystal_F_000 938
_exptl_crystal_size_max 0.07
_exptl_crystal_size_mid 0.05
_exptl_crystal_size_min 0.05
_refine_diff_density_max 0.654
_refine_diff_density_min -0.746
_refine_diff_density_rms 0.138
_refine_ls_extinction_method none
_refine_ls_goodness_of_fit_ref 1.040
_refine_ls_hydrogen_treatment mixed
_refine_ls_matrix_type full
_refine_ls_number_parameters 446
_refine_ls_number_reflns 7026
_refine_ls_number_restraints 22
_refine_ls_restrained_S_all 1.046
_refine_ls_R_factor_all 0.0915
_refine_ls_R_factor_gt 0.0339
_refine_ls_shift/su_max 0.006
_refine_ls_shift/su_mean 0.000
_refine_ls_structure_factor_coef Fsqd
_refine_ls_weighting_details 'calc w=1/[\s^2^(Fo^2^)+(0.0517P)^2^+0.0484P] where P=(Fo^2^+2Fc^2^)/3'
_refine_ls_weighting_scheme calc
_refine_ls_wR_factor_gt 0.0910
_refine_ls_wR_factor_ref 0.1048
_reflns_number_gt 4942
_reflns_number_total 7026
_reflns_threshold_expression >2sigma(I)
_cod_data_source_file ic501623f_si_002.cif
_cod_data_source_block shelxl
_cod_depositor_comments 'Adding full bibliography for 4341146--4341152.cif.'
_cod_original_cell_volume 1999.55(12)
_cod_original_sg_symbol_H-M P-1
_cod_database_code 4341151

loop_
_symmetry_equiv_pos_as_xyz
'x, y, z'
'-x, -y, -z'

loop_
_atom_site_label
_atom_site_type_symbol
_atom_site_fract_x
_atom_site_fract_y
_atom_site_fract_z
_atom_site_U_iso_or_equiv
_atom_site_adp_type
_atom_site_occupancy
_atom_site_symmetry_multiplicity
_atom_site_calc_flag
_atom_site_refinement_flags
C1 C 0.0905(5) 0.6680(4) 0.8973(3) 0.0607(14) Uani 1 1 d .
C2 C 0.2121(5) 0.6162(4) 0.9236(3) 0.0537(12) Uani 1 1 d .
C3 C 0.2541(5) 0.6918(4) 0.9554(3) 0.0575(13) Uani 1 1 d .
C4 C 0.1574(5) 0.7887(4) 0.9487(3) 0.0618(14) Uani 1 1 d .
C5 C 0.0558(5) 0.7769(4) 0.9118(3) 0.0660(15) Uani 1 1 d .
C6 C -0.0716(5) 0.8564(5) 0.9015(4) 0.095(2) Uani 1 1 d .
H6A H -0.1232 0.8546 0.9623 0.143 Uiso 1 1 calc R
H6B H -0.1106 0.8393 0.8544 0.143 Uiso 1 1 calc R
H6C H -0.0626 0.9260 0.8813 0.143 Uiso 1 1 calc R
C7 C 0.1560(7) 0.8896(5) 0.9813(4) 0.0907(19) Uani 1 1 d .
H7A H 0.1011 0.9496 0.9454 0.136 Uiso 1 1 calc R
H7B H 0.2398 0.8959 0.9705 0.136 Uiso 1 1 calc R
H7C H 0.1264 0.8874 1.0486 0.136 Uiso 1 1 calc R
C8 C 0.3754(5) 0.6687(5) 0.9959(4) 0.0847(18) Uani 1 1 d .
H8A H 0.3984 0.7328 0.9877 0.127 Uiso 1 1 calc R
H8B H 0.4401 0.6172 0.9628 0.127 Uiso 1 1 calc R
H8C H 0.3658 0.6413 1.0631 0.127 Uiso 1 1 calc R
C9 C 0.2774(6) 0.4998(4) 0.9326(4) 0.0855(18) Uani 1 1 d .
H9A H 0.2495 0.4656 0.9939 0.128 Uiso 1 1 calc R
H9B H 0.3667 0.4873 0.9275 0.128 Uiso 1 1 calc R
H9C H 0.2580 0.4717 0.8821 0.128 Uiso 1 1 calc R
C10 C 0.0048(6) 0.6156(5) 0.8688(4) 0.100(2) Uani 1 1 d .
H10A H 0.0546 0.5516 0.8441 0.150 Uiso 1 1 calc R
H10B H -0.0439 0.6630 0.8200 0.150 Uiso 1 1 calc R
H10C H -0.0508 0.5990 0.9241 0.150 Uiso 1 1 calc R
C11 C 0.6342(5) 0.6636(5) 0.6796(3) 0.0667(15) Uani 1 1 d U
C12 C 0.5591(5) 0.7683(4) 0.6460(4) 0.0628(13) Uani 1 1 d U
C13 C 0.5206(4) 0.7675(4) 0.5579(3) 0.0563(13) Uani 1 1 d .
C14 C 0.5722(4) 0.6629(4) 0.5347(3) 0.0562(12) Uani 1 1 d .
C15 C 0.6466(4) 0.5991(4) 0.6080(4) 0.0630(14) Uani 1 1 d .
C16 C 0.7062(6) 0.6277(7) 0.7665(5) 0.130(3) Uani 1 1 d .
H16A H 0.7896 0.6339 0.7484 0.195 Uiso 1 1 calc R
H16B H 0.7113 0.5551 0.7912 0.195 Uiso 1 1 calc R
H16C H 0.6634 0.6712 0.8153 0.195 Uiso 1 1 calc R
C17 C 0.5368(6) 0.8625(5) 0.6933(5) 0.098(2) Uani 1 1 d .
H17A H 0.6071 0.8902 0.6747 0.148 Uiso 1 1 calc R
H17B H 0.5273 0.8426 0.7619 0.148 Uiso 1 1 calc R
H17C H 0.4616 0.9159 0.6739 0.148 Uiso 1 1 calc R
C18 C 0.4490(5) 0.8621(4) 0.4921(4) 0.0828(18) Uani 1 1 d .
H18A H 0.4178 0.9226 0.5254 0.124 Uiso 1 1 calc R
H18B H 0.3796 0.8469 0.4734 0.124 Uiso 1 1 calc R
H18C H 0.5042 0.8769 0.4359 0.124 Uiso 1 1 calc R
C19 C 0.5627(6) 0.6337(5) 0.4408(4) 0.0848(18) Uani 1 1 d .
H19A H 0.5824 0.5581 0.4467 0.127 Uiso 1 1 calc R
H19B H 0.6211 0.6576 0.3918 0.127 Uiso 1 1 calc R
H19C H 0.4786 0.6667 0.4237 0.127 Uiso 1 1 calc R
C20 C 0.7283(6) 0.4879(5) 0.6022(5) 0.100(2) Uani 1 1 d .
H20A H 0.6870 0.4524 0.5720 0.149 Uiso 1 1 calc R
H20B H 0.7432 0.4510 0.6658 0.149 Uiso 1 1 calc R
H20C H 0.8072 0.4888 0.5649 0.149 Uiso 1 1 calc R
C21 C 0.0814(6) 1.3726(5) 0.6632(4) 0.0805(17) Uani 1 1 d .
C22 C 0.1486(7) 1.2684(5) 0.8291(5) 0.094(2) Uani 1 1 d .
C23 C -0.0638(6) 1.2600(5) 0.7763(4) 0.0767(16) Uani 1 1 d .
C24 C -0.0952(5) 1.1943(4) 0.5931(4) 0.0620(13) Uani 1 1 d .
C25 C 0.0856(5) 1.2623(5) 0.4999(4) 0.0730(16) Uani 1 1 d .
C26 C 0.1183(5) 1.0663(4) 0.4984(4) 0.0598(13) Uani 1 1 d .
C27 C 0.1694(5) 1.0845(4) 0.7570(4) 0.0614(13) Uani 1 1 d .
C28 C 0.4661(5) 0.5100(4) 0.7308(3) 0.0615(13) Uani 1 1 d .
B1 B 0.1873(5) 0.8890(4) 0.6893(4) 0.0511(13) Uani 1 1 d D
B2 B 0.1163(5) 0.7895(5) 0.6799(4) 0.0556(14) Uani 1 1 d D
B3 B 0.2364(5) 0.6642(4) 0.6795(3) 0.0455(12) Uani 1 1 d D
O1 O 0.0743(5) 1.4557(3) 0.6236(4) 0.1163(17) Uani 1 1 d .
O2 O 0.1794(6) 1.2870(4) 0.8933(4) 0.143(2) Uani 1 1 d .
O3 O -0.1667(5) 1.2726(4) 0.8067(3) 0.1055(15) Uani 1 1 d .
O4 O -0.2017(4) 1.2226(3) 0.5965(3) 0.0853(12) Uani 1 1 d .
O5 O 0.0959(5) 1.3317(3) 0.4409(3) 0.1091(17) Uani 1 1 d .
O6 O 0.1471(4) 1.0152(3) 0.4391(3) 0.0833(12) Uani 1 1 d .
O7 O 0.4917(4) 0.4229(3) 0.7621(3) 0.0939(13) Uani 1 1 d .
S1 S 0.25095(12) 1.13523(11) 0.64974(10) 0.0635(4) Uani 1 1 d .
S2 S 0.07019(11) 1.02165(9) 0.72049(9) 0.0540(3) Uani 1 1 d .
Fe1 Fe 0.09608(8) 1.24239(6) 0.72856(5) 0.0645(2) Uani 1 1 d .
Fe2 Fe 0.07277(6) 1.15230(5) 0.58719(5) 0.05208(19) Uani 1 1 d .
Ru1 Ru 0.44832(3) 0.64846(3) 0.67127(2) 0.04436(12) Uani 1 1 d .
Ru2 Ru 0.22271(3) 0.74602(3) 0.79999(2) 0.04010(12) Uani 1 1 d .
H1 H 0.268(3) 0.906(3) 0.635(2) 0.046(11) Uiso 1 1 d D
H2 H 0.0120(19) 0.805(3) 0.686(3) 0.044(10) Uiso 1 1 d D
H3 H 0.212(3) 0.589(2) 0.684(2) 0.038(10) Uiso 1 1 d D
C29 C 0.587(2) 1.1140(18) 0.8075(11) 0.365(11) Uani 1 1 d DU
H29A H 0.5474 1.1850 0.8213 0.547 Uiso 1 1 calc R
H29B H 0.5728 1.1097 0.7441 0.547 Uiso 1 1 calc R
H29C H 0.6764 1.0956 0.8106 0.547 Uiso 1 1 calc R
C30 C 0.536(3) 1.042(2) 0.8767(15) 0.379(11) Uani 1 1 d DU
H30A H 0.5918 0.9712 0.8704 0.455 Uiso 1 1 calc R
H30B H 0.4563 1.0463 0.8571 0.455 Uiso 1 1 calc R
C31 C 0.514(3) 1.0504(16) 0.9778(14) 0.407(13) Uani 1 1 d DU
H31A H 0.4437 1.1118 0.9912 0.489 Uiso 1 1 calc R
H31B H 0.5884 1.0548 1.0007 0.489 Uiso 1 1 calc R

loop_
_atom_site_aniso_label
_atom_site_aniso_U_11
_atom_site_aniso_U_22
_atom_site_aniso_U_33
_atom_site_aniso_U_23
_atom_site_aniso_U_13
_atom_site_aniso_U_12
C1 0.059(3) 0.071(4) 0.051(3) 0.002(3) -0.003(2) -0.027(3)
C2 0.058(3) 0.042(3) 0.050(2) 0.007(2) -0.002(2) -0.009(3)
C3 0.063(3) 0.059(3) 0.039(2) 0.002(2) -0.011(2) -0.005(3)
C4 0.081(4) 0.054(4) 0.041(2) -0.006(2) -0.002(2) -0.011(3)
C5 0.059(3) 0.060(4) 0.054(3) 0.010(3) 0.001(2) 0.000(3)
C6 0.052(3) 0.102(5) 0.092(4) 0.015(4) 0.009(3) 0.005(4)
C7 0.134(6) 0.069(4) 0.063(3) -0.026(3) -0.002(3) -0.018(4)
C8 0.076(4) 0.106(5) 0.065(3) 0.003(3) -0.032(3) -0.016(4)
C9 0.105(5) 0.054(4) 0.077(4) 0.005(3) 0.004(3) -0.011(4)
C10 0.094(5) 0.120(6) 0.104(4) 0.008(4) -0.011(4) -0.071(5)
C11 0.050(3) 0.092(4) 0.064(3) -0.009(3) -0.015(2) -0.026(3)
C12 0.053(3) 0.057(3) 0.084(3) -0.018(3) -0.002(3) -0.023(3)
C13 0.043(3) 0.054(3) 0.068(3) -0.002(3) 0.002(2) -0.017(3)
C14 0.051(3) 0.052(3) 0.062(3) -0.011(3) 0.000(2) -0.013(3)
C15 0.043(3) 0.051(3) 0.082(3) -0.003(3) 0.000(2) -0.003(3)
C16 0.086(5) 0.199(9) 0.108(5) -0.003(6) -0.045(4) -0.043(6)
C17 0.089(5) 0.092(5) 0.140(5) -0.063(4) 0.011(4) -0.046(4)
C18 0.067(4) 0.065(4) 0.086(4) 0.025(3) 0.009(3) -0.008(3)
C19 0.084(4) 0.106(5) 0.070(3) -0.026(3) 0.010(3) -0.037(4)
C20 0.065(4) 0.063(4) 0.136(6) 0.000(4) 0.007(4) 0.011(4)
C21 0.086(4) 0.056(4) 0.099(4) -0.013(3) -0.008(3) -0.022(4)
C22 0.128(6) 0.063(4) 0.095(5) -0.011(4) -0.025(4) -0.028(4)
C23 0.087(4) 0.053(4) 0.070(3) -0.004(3) -0.001(3) -0.001(4)
C24 0.067(4) 0.039(3) 0.075(3) -0.003(3) -0.017(3) -0.007(3)
C25 0.066(4) 0.061(4) 0.087(4) 0.000(3) -0.018(3) -0.013(3)
C26 0.061(3) 0.043(3) 0.065(3) 0.001(3) -0.016(3) -0.003(3)
C27 0.062(3) 0.039(3) 0.078(3) -0.008(3) -0.012(3) -0.007(3)
C28 0.071(3) 0.040(3) 0.061(3) -0.009(3) -0.003(2) 0.000(3)
B1 0.055(3) 0.031(3) 0.056(3) 0.002(2) -0.006(2) -0.003(3)
B2 0.051(3) 0.051(4) 0.059(3) 0.000(3) -0.022(3) -0.006(3)
B3 0.056(3) 0.032(3) 0.052(3) -0.005(2) -0.017(2) -0.014(3)
O1 0.141(5) 0.047(3) 0.156(4) 0.008(3) -0.021(3) -0.032(3)
O2 0.234(7) 0.116(4) 0.111(4) -0.021(3) -0.056(4) -0.077(5)
O3 0.085(3) 0.112(4) 0.089(3) -0.002(3) 0.010(2) -0.006(3)
O4 0.057(2) 0.071(3) 0.114(3) -0.022(2) -0.019(2) 0.008(2)
O5 0.129(4) 0.074(3) 0.115(3) 0.039(3) -0.025(3) -0.043(3)
O6 0.091(3) 0.072(3) 0.076(2) -0.014(2) -0.020(2) -0.002(3)
O7 0.123(4) 0.038(2) 0.093(3) 0.004(2) 0.002(2) 0.000(3)
S1 0.0499(7) 0.0488(8) 0.0893(9) -0.0066(7) -0.0076(6) -0.0137(7)
S2 0.0495(7) 0.0333(7) 0.0691(7) 0.0031(6) -0.0053(6) -0.0055(6)
Fe1 0.0743(5) 0.0396(4) 0.0761(5) -0.0074(4) -0.0102(4) -0.0121(4)
Fe2 0.0508(4) 0.0336(4) 0.0648(4) 0.0019(3) -0.0088(3) -0.0074(3)
Ru1 0.0464(2) 0.0345(2) 0.0487(2) -0.00626(17) -0.00803(16) -0.00607(19)
Ru2 0.0414(2) 0.0327(2) 0.04294(19) -0.00267(15) -0.01062(14) -0.00554(18)
C29 0.46(3) 0.38(3) 0.39(3) -0.14(2) -0.07(3) -0.25(2)
C30 0.41(2) 0.41(3) 0.46(3) -0.18(3) -0.06(3) -0.246(17)
C31 0.42(2) 0.44(3) 0.48(3) -0.21(3) -0.08(3) -0.21(2)

loop_
_atom_type_symbol
_atom_type_description
_atom_type_scat_dispersion_real
_atom_type_scat_dispersion_imag
_atom_type_scat_source
C C 0.0033 0.0016 'International Tables Vol C Tables 4.2.6.8 and 6.1.1.4'
H H 0.0000 0.0000 'International Tables Vol C Tables 4.2.6.8 and 6.1.1.4'
B B 0.0013 0.0007 'International Tables Vol C Tables 4.2.6.8 and 6.1.1.4'
O O 0.0106 0.0060 'International Tables Vol C Tables 4.2.6.8 and 6.1.1.4'
S S 0.1246 0.1234 'International Tables Vol C Tables 4.2.6.8 and 6.1.1.4'
Fe Fe 0.3463 0.8444 'International Tables Vol C Tables 4.2.6.8 and 6.1.1.4'
Ru Ru -1.2594 0.8363 'International Tables Vol C Tables 4.2.6.8 and 6.1.1.4'

loop_
_geom_angle_atom_site_label_1
_geom_angle_atom_site_label_2
_geom_angle_atom_site_label_3
_geom_angle
_geom_angle_site_symmetry_1
_geom_angle_site_symmetry_3
C2 C1 C5 108.6(4) . .
C2 C1 C10 125.6(5) . .
C5 C1 C10 125.4(5) . .
C2 C1 Ru2 72.1(2) . .
C5 C1 Ru2 71.2(3) . .
C10 C1 Ru2 127.6(3) . .
C1 C2 C3 107.5(5) . .
C1 C2 C9 126.3(5) . .
C3 C2 C9 125.5(5) . .
C1 C2 Ru2 71.4(2) . .
C3 C2 Ru2 71.3(2) . .
C9 C2 Ru2 130.2(4) . .
C4 C3 C2 108.0(4) . .
C4 C3 C8 126.4(5) . .
C2 C3 C8 125.4(5) . .
C4 C3 Ru2 71.9(2) . .
C2 C3 Ru2 71.7(2) . .
C8 C3 Ru2 125.8(3) . .
C5 C4 C3 109.3(5) . .
C5 C4 C7 123.9(5) . .
C3 C4 C7 126.7(5) . .
C5 C4 Ru2 71.5(3) . .
C3 C4 Ru2 71.7(3) . .
C7 C4 Ru2 126.0(3) . .
C4 C5 C1 106.6(5) . .
C4 C5 C6 127.6(6) . .
C1 C5 C6 125.3(5) . .
C4 C5 Ru2 72.1(3) . .
C1 C5 Ru2 71.3(3) . .
C6 C5 Ru2 127.8(3) . .
C5 C6 H6A 109.5 . .
C5 C6 H6B 109.5 . .
H6A C6 H6B 109.5 . .
C5 C6 H6C 109.5 . .
H6A C6 H6C 109.5 . .
H6B C6 H6C 109.5 . .
C4 C7 H7A 109.5 . .
C4 C7 H7B 109.5 . .
H7A C7 H7B 109.5 . .
C4 C7 H7C 109.5 . .
H7A C7 H7C 109.5 . .
H7B C7 H7C 109.5 . .
C3 C8 H8A 109.5 . .
C3 C8 H8B 109.5 . .
H8A C8 H8B 109.5 . .
C3 C8 H8C 109.5 . .
H8A C8 H8C 109.5 . .
H8B C8 H8C 109.5 . .
C2 C9 H9A 109.5 . .
C2 C9 H9B 109.5 . .
H9A C9 H9B 109.5 . .
C2 C9 H9C 109.5 . .
H9A C9 H9C 109.5 . .
H9B C9 H9C 109.5 . .
C1 C10 H10A 109.5 . .
C1 C10 H10B 109.5 . .
H10A C10 H10B 109.5 . .
C1 C10 H10C 109.5 . .
H10A C10 H10C 109.5 . .
H10B C10 H10C 109.5 . .
C15 C11 C12 107.7(4) . .
C15 C11 C16 123.9(6) . .
C12 C11 C16 127.8(6) . .
C15 C11 Ru1 71.4(3) . .
C12 C11 Ru1 74.8(3) . .
C16 C11 Ru1 126.3(4) . .
C13 C12 C11 108.4(5) . .
C13 C12 C17 126.6(5) . .
C11 C12 C17 124.8(5) . .
C13 C12 Ru1 72.4(2) . .
C11 C12 Ru1 68.1(3) . .
C17 C12 Ru1 129.4(4) . .
C12 C13 C14 108.1(5) . .
C12 C13 C18 126.8(5) . .
C14 C13 C18 124.7(5) . .
C12 C13 Ru1 72.0(3) . .
C14 C13 Ru1 68.7(2) . .
C18 C13 Ru1 129.8(3) . .
C15 C14 C13 108.4(4) . .
C15 C14 C19 127.5(5) . .
C13 C14 C19 123.6(5) . .
C15 C14 Ru1 70.9(3) . .
C13 C14 Ru1 74.6(3) . .
C19 C14 Ru1 127.5(3) . .
C14 C15 C11 107.3(5) . .
C14 C15 C20 123.6(5) . .
C11 C15 C20 129.0(5) . .
C14 C15 Ru1 71.6(3) . .
C11 C15 Ru1 70.8(3) . .
C20 C15 Ru1 126.4(4) . .
C11 C16 H16A 109.5 . .
C11 C16 H16B 109.5 . .
H16A C16 H16B 109.5 . .
C11 C16 H16C 109.5 . .
H16A C16 H16C 109.5 . .
H16B C16 H16C 109.5 . .
C12 C17 H17A 109.5 . .
C12 C17 H17B 109.5 . .
H17A C17 H17B 109.5 . .
C12 C17 H17C 109.5 . .
H17A C17 H17C 109.5 . .
H17B C17 H17C 109.5 . .
C13 C18 H18A 109.5 . .
C13 C18 H18B 109.5 . .
H18A C18 H18B 109.5 . .
C13 C18 H18C 109.5 . .
H18A C18 H18C 109.5 . .
H18B C18 H18C 109.5 . .
C14 C19 H19A 109.5 . .
C14 C19 H19B 109.5 . .
H19A C19 H19B 109.5 . .
C14 C19 H19C 109.5 . .
H19A C19 H19C 109.5 . .
H19B C19 H19C 109.5 . .
C15 C20 H20A 109.5 . .
C15 C20 H20B 109.5 . .
H20A C20 H20B 109.5 . .
C15 C20 H20C 109.5 . .
H20A C20 H20C 109.5 . .
H20B C20 H20C 109.5 . .
O1 C21 Fe1 177.9(6) . .
O2 C22 Fe1 178.3(8) . .
O3 C23 Fe1 179.1(6) . .
O4 C24 Fe2 178.9(5) . .
O5 C25 Fe2 177.7(6) . .
O6 C26 Fe2 177.2(4) . .
S1 C27 S2 106.8(3) . .
S1 C27 Fe1 69.90(16) . .
S2 C27 Fe1 109.6(2) . .
O7 C28 Ru1 171.6(5) . .
B2 B1 S2 115.1(3) . .
B2 B1 Ru2 63.2(2) . .
S2 B1 Ru2 120.4(3) . .
B2 B1 H1 122(2) . .
S2 B1 H1 109(2) . .
Ru2 B1 H1 120(2) . .
B3 B2 B1 108.8(4) . .
B3 B2 Ru2 66.5(2) . .
B1 B2 Ru2 67.7(2) . .
B3 B2 H2 128(2) . .
B1 B2 H2 123(2) . .
Ru2 B2 H2 124.3(19) . .
B2 B3 Ru2 64.4(2) . .
B2 B3 Ru1 122.2(3) . .
Ru2 B3 Ru1 82.57(16) . .
B2 B3 H3 121.2(19) . .
Ru2 B3 H3 125.4(18) . .
Ru1 B3 H3 116.5(19) . .
C27 S1 Fe1 59.81(17) . .
C27 S1 Fe2 82.66(16) . .
Fe1 S1 Fe2 72.72(5) . .
C27 S2 B1 102.8(2) . .
C27 S2 Fe2 80.47(15) . .
B1 S2 Fe2 108.76(16) . .
C22 Fe1 C23 97.7(3) . .
C22 Fe1 C21 93.8(3) . .
C23 Fe1 C21 99.1(3) . .
C22 Fe1 C27 95.0(3) . .
C23 Fe1 C27 101.5(2) . .
C21 Fe1 C27 156.3(3) . .
C22 Fe1 S1 110.1(3) . .
C23 Fe1 S1 140.6(2) . .
C21 Fe1 S1 106.0(2) . .
C27 Fe1 S1 50.29(15) . .
C22 Fe1 Fe2 163.2(2) . .
C23 Fe1 Fe2 92.1(2) . .
C21 Fe1 Fe2 98.1(2) . .
C27 Fe1 Fe2 69.58(15) . .
S1 Fe1 Fe2 55.11(4) . .
C25 Fe2 C26 91.8(2) . .
C25 Fe2 C24 92.5(2) . .
C26 Fe2 C24 102.4(2) . .
C25 Fe2 S1 94.18(17) . .
C26 Fe2 S1 106.01(17) . .
C24 Fe2 S1 150.59(18) . .
C25 Fe2 S2 169.41(18) . .
C26 Fe2 S2 96.72(15) . .
C24 Fe2 S2 91.80(15) . .
S1 Fe2 S2 77.45(5) . .
C25 Fe2 Fe1 92.53(19) . .
C26 Fe2 Fe1 158.01(17) . .
C24 Fe2 Fe1 98.98(17) . .
S1 Fe2 Fe1 52.17(4) . .
S2 Fe2 Fe1 77.23(4) . .
C28 Ru1 C11 101.6(2) . .
C28 Ru1 C15 89.5(2) . .
C11 Ru1 C15 37.79(19) . .
C28 Ru1 C14 114.4(2) . .
C11 Ru1 C14 62.59(17) . .
C15 Ru1 C14 37.49(18) . .
C28 Ru1 C12 138.0(2) . .
C11 Ru1 C12 37.08(19) . .
C15 Ru1 C12 61.70(19) . .
C14 Ru1 C12 60.94(18) . .
C28 Ru1 C13 149.9(2) . .
C11 Ru1 C13 61.38(17) . .
C15 Ru1 C13 61.61(18) . .
C14 Ru1 C13 36.72(17) . .
C12 Ru1 C13 35.57(17) . .
C28 Ru1 B3 85.5(2) . .
C11 Ru1 B3 167.6(2) . .
C15 Ru1 B3 153.8(2) . .
C14 Ru1 B3 123.85(17) . .
C12 Ru1 B3 133.71(19) . .
C13 Ru1 B3 116.31(17) . .
C28 Ru1 Ru2 95.57(16) . .
C11 Ru1 Ru2 121.87(15) . .
C15 Ru1 Ru2 159.60(15) . .
C14 Ru1 Ru2 148.75(14) . .
C12 Ru1 Ru2 102.79(14) . .
C13 Ru1 Ru2 114.45(13) . .
B3 Ru1 Ru2 46.61(13) . .
B2 Ru2 B3 49.2(2) . .
B2 Ru2 B1 49.0(2) . .
B3 Ru2 B1 83.68(19) . .
B2 Ru2 C5 95.7(2) . .
B3 Ru2 C5 123.6(2) . .
B1 Ru2 C5 105.5(2) . .
B2 Ru2 C1 95.01(19) . .
B3 Ru2 C1 95.36(19) . .
B1 Ru2 C1 131.3(2) . .
C5 Ru2 C1 37.49(19) . .
B2 Ru2 C3 155.1(2) . .
B3 Ru2 C3 133.88(19) . .
B1 Ru2 C3 142.1(2) . .
C5 Ru2 C3 61.44(18) . .
C1 Ru2 C3 61.13(17) . .
B2 Ru2 C4 127.7(2) . .
B3 Ru2 C4 156.44(18) . .
B1 Ru2 C4 111.3(2) . .
C5 Ru2 C4 36.47(18) . .
C1 Ru2 C4 61.08(18) . .
C3 Ru2 C4 36.44(18) . .
B2 Ru2 C2 125.43(19) . .
B3 Ru2 C2 100.30(18) . .
B1 Ru2 C2 167.00(19) . .
C5 Ru2 C2 61.91(18) . .
C1 Ru2 C2 36.41(17) . .
C3 Ru2 C2 36.99(17) . .
C4 Ru2 C2 61.21(18) . .
B2 Ru2 Ru1 88.47(17) . .
B3 Ru2 Ru1 50.82(14) . .
B1 Ru2 Ru1 87.69(15) . .
C5 Ru2 Ru1 165.50(14) . .
C1 Ru2 Ru1 128.42(15) . .
C3 Ru2 Ru1 111.35(14) . .
C4 Ru2 Ru1 143.48(14) . .
C2 Ru2 Ru1 104.47(13) . .
C30 C29 H29A 109.5 . .
C30 C29 H29B 109.5 . .
H29A C29 H29B 109.5 . .
C30 C29 H29C 109.5 . .
H29A C29 H29C 109.5 . .
H29B C29 H29C 109.5 . .
C29 C30 C31 121.7(14) . .
C29 C30 H30A 106.9 . .
C31 C30 H30A 106.9 . .
C29 C30 H30B 106.9 . .
C31 C30 H30B 106.9 . .
H30A C30 H30B 106.7 . .
C30 C31 C31 103(2) . 2_677
C30 C31 H31A 111.2 . .
C31 C31 H31A 111.2 2_677 .
C30 C31 H31B 111.3 . .
C31 C31 H31B 111.3 2_677 .
H31A C31 H31B 109.2 . .

loop_
_geom_bond_atom_site_label_1
_geom_bond_atom_site_label_2
_geom_bond_distance
_geom_bond_site_symmetry_2
C1 C2 1.402(7) .
C1 C5 1.438(7) .
C1 C10 1.511(7) .
C1 Ru2 2.239(4) .
C2 C3 1.425(6) .
C2 C9 1.491(7) .
C2 Ru2 2.247(4) .
C3 C4 1.403(7) .
C3 C8 1.492(6) .
C3 Ru2 2.243(4) .
C4 C5 1.403(7) .
C4 C7 1.515(7) .
C4 Ru2 2.245(5) .
C5 C6 1.501(7) .
C5 Ru2 2.237(5) .
C6 H6A 0.9600 .
C6 H6B 0.9600 .
C6 H6C 0.9600 .
C7 H7A 0.9600 .
C7 H7B 0.9600 .
C7 H7C 0.9600 .
C8 H8A 0.9600 .
C8 H8B 0.9600 .
C8 H8C 0.9600 .
C9 H9A 0.9600 .
C9 H9B 0.9600 .
C9 H9C 0.9600 .
C10 H10A 0.9600 .
C10 H10B 0.9600 .
C10 H10C 0.9600 .
C11 C15 1.426(7) .
C11 C12 1.429(7) .
C11 C16 1.510(7) .
C11 Ru1 2.198(4) .
C12 C13 1.398(7) .
C12 C17 1.482(7) .
C12 Ru1 2.287(4) .
C13 C14 1.421(7) .
C13 C18 1.511(7) .
C13 Ru1 2.292(4) .
C14 C15 1.420(7) .
C14 C19 1.494(7) .
C14 Ru1 2.214(4) .
C15 C20 1.495(7) .
C15 Ru1 2.205(5) .
C16 H16A 0.9600 .
C16 H16B 0.9600 .
C16 H16C 0.9600 .
C17 H17A 0.9600 .
C17 H17B 0.9600 .
C17 H17C 0.9600 .
C18 H18A 0.9600 .
C18 H18B 0.9600 .
C18 H18C 0.9600 .
C19 H19A 0.9600 .
C19 H19B 0.9600 .
C19 H19C 0.9600 .
C20 H20A 0.9600 .
C20 H20B 0.9600 .
C20 H20C 0.9600 .
C21 O1 1.136(6) .
C21 Fe1 1.790(6) .
C22 O2 1.127(7) .
C22 Fe1 1.772(7) .
C23 O3 1.139(7) .
C23 Fe1 1.775(7) .
C24 O4 1.133(6) .
C24 Fe2 1.788(6) .
C25 O5 1.152(6) .
C25 Fe2 1.770(5) .
C26 O6 1.132(6) .
C26 Fe2 1.782(6) .
C27 S1 1.784(5) .
C27 S2 1.795(5) .
C27 Fe1 2.004(5) .
C28 O7 1.131(6) .
C28 Ru1 1.856(5) .
B1 B2 1.805(8) .
B1 S2 1.929(6) .
B1 Ru2 2.213(5) .
B1 H1 1.139(18) .
B2 B3 1.792(8) .
B2 Ru2 2.135(5) .
B2 H2 1.118(18) .
B3 Ru2 2.172(5) .
B3 Ru1 2.317(5) .
B3 H3 1.115(18) .
S1 Fe1 2.1776(17) .
S1 Fe2 2.2616(14) .
S2 Fe2 2.3301(12) .
Fe1 Fe2 2.6326(10) .
Ru1 Ru2 2.9639(5) .
C29 C30 1.431(14) .
C29 H29A 0.9600 .
C29 H29B 0.9600 .
C29 H29C 0.9600 .
C30 C31 1.440(16) .
C30 H30A 0.9700 .
C30 H30B 0.9700 .
C31 C31 1.494(18) 2_677
C31 H31A 0.9700 .
C31 H31B 0.9700 .

loop_
_geom_torsion_atom_site_label_1
_geom_torsion_atom_site_label_2
_geom_torsion_atom_site_label_3
_geom_torsion_atom_site_label_4
_geom_torsion
_geom_torsion_site_symmetry_4
C5 C1 C2 C3 0.4(5) .
C10 C1 C2 C3 -173.5(4) .
Ru2 C1 C2 C3 62.6(3) .
C5 C1 C2 C9 171.1(5) .
C10 C1 C2 C9 -2.8(8) .
Ru2 C1 C2 C9 -126.7(5) .
C5 C1 C2 Ru2 -62.2(3) .
C10 C1 C2 Ru2 123.9(5) .
C1 C2 C3 C4 0.4(5) .
C9 C2 C3 C4 -170.4(4) .
Ru2 C2 C3 C4 63.1(3) .
C1 C2 C3 C8 175.9(4) .
C9 C2 C3 C8 5.1(8) .
Ru2 C2 C3 C8 -121.4(5) .
C1 C2 C3 Ru2 -62.7(3) .
C9 C2 C3 Ru2 126.5(5) .
C2 C3 C4 C5 -1.1(5) .
C8 C3 C4 C5 -176.5(4) .
Ru2 C3 C4 C5 61.9(3) .
C2 C3 C4 C7 175.4(4) .
C8 C3 C4 C7 -0.1(8) .
Ru2 C3 C4 C7 -121.7(5) .
C2 C3 C4 Ru2 -63.0(3) .
C8 C3 C4 Ru2 121.6(5) .
C3 C4 C5 C1 1.3(5) .
C7 C4 C5 C1 -175.3(4) .
Ru2 C4 C5 C1 63.4(3) .
C3 C4 C5 C6 173.6(4) .
C7 C4 C5 C6 -2.9(7) .
Ru2 C4 C5 C6 -124.3(5) .
C3 C4 C5 Ru2 -62.1(3) .
C7 C4 C5 Ru2 121.4(4) .
C2 C1 C5 C4 -1.0(5) .
C10 C1 C5 C4 172.9(4) .
Ru2 C1 C5 C4 -63.9(3) .
C2 C1 C5 C6 -173.6(4) .
C10 C1 C5 C6 0.3(8) .
Ru2 C1 C5 C6 123.6(5) .
C2 C1 C5 Ru2 62.8(3) .
C10 C1 C5 Ru2 -123.3(5) .
C15 C11 C12 C13 2.8(5) .
C16 C11 C12 C13 174.0(5) .
Ru1 C11 C12 C13 -61.5(3) .
C15 C11 C12 C17 -172.1(5) .
C16 C11 C12 C17 -0.9(9) .
Ru1 C11 C12 C17 123.6(5) .
C15 C11 C12 Ru1 64.3(3) .
C16 C11 C12 Ru1 -124.5(6) .
C11 C12 C13 C14 -0.7(5) .
C17 C12 C13 C14 174.1(5) .
Ru1 C12 C13 C14 -59.4(3) .
C11 C12 C13 C18 -174.5(4) .
C17 C12 C13 C18 0.3(8) .
Ru1 C12 C13 C18 126.7(5) .
C11 C12 C13 Ru1 58.8(3) .
C17 C12 C13 Ru1 -126.5(5) .
C12 C13 C14 C15 -1.8(5) .
C18 C13 C14 C15 172.2(4) .
Ru1 C13 C14 C15 -63.3(3) .
C12 C13 C14 C19 -173.4(4) .
C18 C13 C14 C19 0.6(7) .
Ru1 C13 C14 C19 125.1(4) .
C12 C13 C14 Ru1 61.5(3) .
C18 C13 C14 Ru1 -124.5(4) .
C13 C14 C15 C11 3.5(5) .
C19 C14 C15 C11 174.7(4) .
Ru1 C14 C15 C11 -62.3(3) .
C13 C14 C15 C20 -172.2(4) .
C19 C14 C15 C20 -1.0(8) .
Ru1 C14 C15 C20 122.0(5) .
C13 C14 C15 Ru1 65.7(3) .
C19 C14 C15 Ru1 -123.0(5) .
C12 C11 C15 C14 -3.9(5) .
C16 C11 C15 C14 -175.4(5) .
Ru1 C11 C15 C14 62.8(3) .
C12 C11 C15 C20 171.6(5) .
C16 C11 C15 C20 0.0(8) .
Ru1 C11 C15 C20 -121.8(5) .
C12 C11 C15 Ru1 -66.6(3) .
C16 C11 C15 Ru1 121.8(5) .
S2 B1 B2 B3 -166.4(3) .
Ru2 B1 B2 B3 -53.5(3) .
S2 B1 B2 Ru2 -112.9(3) .
B1 B2 B3 Ru2 54.2(3) .
B1 B2 B3 Ru1 -7.6(5) .
Ru2 B2 B3 Ru1 -61.8(3) .
S2 C27 S1 Fe1 105.2(3) .
S2 C27 S1 Fe2 31.0(2) .
Fe1 C27 S1 Fe2 -74.24(10) .
S1 C27 S2 B1 77.1(3) .
Fe1 C27 S2 B1 151.2(2) .
S1 C27 S2 Fe2 -30.1(2) .
Fe1 C27 S2 Fe2 44.0(2) .
B2 B1 S2 C27 164.4(3) .
Ru2 B1 S2 C27 91.9(3) .
B2 B1 S2 Fe2 -111.5(3) .
Ru2 B1 S2 Fe2 176.1(2) .
O2 C22 Fe1 C23 -46(22) .
O2 C22 Fe1 C21 54(22) .
O2 C22 Fe1 C27 -148(22) .
O2 C22 Fe1 S1 163(22) .
O2 C22 Fe1 Fe2 -171(22) .
O3 C23 Fe1 C22 79(37) .
O3 C23 Fe1 C21 -16(37) .
O3 C23 Fe1 C27 175(100) .
O3 C23 Fe1 S1 -146(37) .
O3 C23 Fe1 Fe2 -115(37) .
O1 C21 Fe1 C22 18(18) .
O1 C21 Fe1 C23 117(18) .
O1 C21 Fe1 C27 -93(18) .
O1 C21 Fe1 S1 -94(18) .
O1 C21 Fe1 Fe2 -150(18) .
S1 C27 Fe1 C22 -112.1(3) .
S2 C27 Fe1 C22 146.6(3) .
S1 C27 Fe1 C23 149.0(2) .
S2 C27 Fe1 C23 47.6(3) .
S1 C27 Fe1 C21 -0.7(6) .
S2 C27 Fe1 C21 -102.0(6) .
S2 C27 Fe1 S1 -101.3(3) .
S1 C27 Fe1 Fe2 61.04(11) .
S2 C27 Fe1 Fe2 -40.30(19) .
C27 S1 Fe1 C22 79.5(3) .
Fe2 S1 Fe1 C22 171.0(2) .
C27 S1 Fe1 C23 -52.8(3) .
Fe2 S1 Fe1 C23 38.7(3) .
C27 S1 Fe1 C21 179.7(3) .
Fe2 S1 Fe1 C21 -88.8(2) .
Fe2 S1 Fe1 C27 91.50(18) .
C27 S1 Fe1 Fe2 -91.50(18) .
O5 C25 Fe2 C26 -10(12) .
O5 C25 Fe2 C24 -112(12) .
O5 C25 Fe2 S1 96(12) .
O5 C25 Fe2 S2 134(12) .
O5 C25 Fe2 Fe1 149(12) .
O6 C26 Fe2 C25 -7(10) .
O6 C26 Fe2 C24 86(10) .
O6 C26 Fe2 S1 -102(10) .
O6 C26 Fe2 S2 180(100) .
O6 C26 Fe2 Fe1 -108(10) .
O4 C24 Fe2 C25 -31(25) .
O4 C24 Fe2 C26 -123(25) .
O4 C24 Fe2 S1 72(25) .
O4 C24 Fe2 S2 139(25) .
O4 C24 Fe2 Fe1 62(25) .
C27 S1 Fe2 C25 150.6(3) .
Fe1 S1 Fe2 C25 90.0(2) .
C27 S1 Fe2 C26 -116.4(2) .
Fe1 S1 Fe2 C26 -176.96(16) .
C27 S1 Fe2 C24 47.9(4) .
Fe1 S1 Fe2 C24 -12.7(3) .
C27 S1 Fe2 S2 -22.87(17) .
Fe1 S1 Fe2 S2 -83.47(5) .
C27 S1 Fe2 Fe1 60.60(17) .
C27 S2 Fe2 C25 -15.5(11) .
B1 S2 Fe2 C25 -115.9(11) .
C27 S2 Fe2 C26 127.8(2) .
B1 S2 Fe2 C26 27.4(2) .
C27 S2 Fe2 C24 -129.5(2) .
B1 S2 Fe2 C24 130.1(2) .
C27 S2 Fe2 S1 22.86(18) .
B1 S2 Fe2 S1 -77.54(18) .
C27 S2 Fe2 Fe1 -30.71(17) .
B1 S2 Fe2 Fe1 -131.10(18) .
C22 Fe1 Fe2 C25 -124.0(8) .
C23 Fe1 Fe2 C25 110.0(3) .
C21 Fe1 Fe2 C25 10.5(3) .
C27 Fe1 Fe2 C25 -148.5(2) .
S1 Fe1 Fe2 C25 -93.33(19) .
C22 Fe1 Fe2 C26 -22.9(9) .
C23 Fe1 Fe2 C26 -148.8(4) .
C21 Fe1 Fe2 C26 111.7(5) .
C27 Fe1 Fe2 C26 -47.3(4) .
S1 Fe1 Fe2 C26 7.8(4) .
C22 Fe1 Fe2 C24 143.0(8) .
C23 Fe1 Fe2 C24 17.1(2) .
C21 Fe1 Fe2 C24 -82.4(3) .
C27 Fe1 Fe2 C24 118.6(2) .
S1 Fe1 Fe2 C24 173.73(16) .
C22 Fe1 Fe2 S1 -30.7(7) .
C23 Fe1 Fe2 S1 -156.63(19) .
C21 Fe1 Fe2 S1 103.9(2) .
C27 Fe1 Fe2 S1 -55.14(16) .
C22 Fe1 Fe2 S2 53.2(7) .
C23 Fe1 Fe2 S2 -72.72(18) .
C21 Fe1 Fe2 S2 -172.2(2) .
C27 Fe1 Fe2 S2 28.77(15) .
S1 Fe1 Fe2 S2 83.91(5) .
O7 C28 Ru1 C11 -35(3) .
O7 C28 Ru1 C15 1(3) .
O7 C28 Ru1 C14 30(3) .
O7 C28 Ru1 C12 -43(3) .
O7 C28 Ru1 C13 16(4) .
O7 C28 Ru1 B3 155(3) .
O7 C28 Ru1 Ru2 -159(3) .
C15 C11 Ru1 C28 73.8(3) .
C12 C11 Ru1 C28 -171.2(3) .
C16 C11 Ru1 C28 -45.1(6) .
C12 C11 Ru1 C15 115.0(4) .
C16 C11 Ru1 C15 -118.9(7) .
C15 C11 Ru1 C14 -37.8(3) .
C12 C11 Ru1 C14 77.2(3) .
C16 C11 Ru1 C14 -156.7(7) .
C15 C11 Ru1 C12 -115.0(4) .
C16 C11 Ru1 C12 126.1(8) .
C15 C11 Ru1 C13 -79.6(3) .
C12 C11 Ru1 C13 35.4(3) .
C16 C11 Ru1 C13 161.5(7) .
C15 C11 Ru1 B3 -162.1(7) .
C12 C11 Ru1 B3 -47.1(9) .
C16 C11 Ru1 B3 79.0(11) .
C15 C11 Ru1 Ru2 177.9(2) .
C12 C11 Ru1 Ru2 -67.0(3) .
C16 C11 Ru1 Ru2 59.0(6) .
C14 C15 Ru1 C28 133.6(3) .
C11 C15 Ru1 C28 -109.8(3) .
C20 C15 Ru1 C28 15.0(5) .
C14 C15 Ru1 C11 -116.5(4) .
C20 C15 Ru1 C11 124.9(7) .
C11 C15 Ru1 C14 116.5(4) .
C20 C15 Ru1 C14 -118.6(7) .
C14 C15 Ru1 C12 -78.2(3) .
C11 C15 Ru1 C12 38.3(3) .
C20 C15 Ru1 C12 163.2(6) .
C14 C15 Ru1 C13 -37.6(3) .
C11 C15 Ru1 C13 79.0(3) .
C20 C15 Ru1 C13 -156.2(6) .
C14 C15 Ru1 B3 54.9(5) .
C11 C15 Ru1 B3 171.4(4) .
C20 C15 Ru1 B3 -63.7(7) .
C14 C15 Ru1 Ru2 -121.6(4) .
C11 C15 Ru1 Ru2 -5.1(6) .
C20 C15 Ru1 Ru2 119.8(5) .
C15 C14 Ru1 C28 -52.6(4) .
C13 C14 Ru1 C28 -168.8(3) .
C19 C14 Ru1 C28 70.4(5) .
C15 C14 Ru1 C11 38.1(3) .
C13 C14 Ru1 C11 -78.0(3) .
C19 C14 Ru1 C11 161.2(6) .
C13 C14 Ru1 C15 -116.2(4) .
C19 C14 Ru1 C15 123.1(6) .
C15 C14 Ru1 C12 80.4(3) .
C13 C14 Ru1 C12 -35.8(3) .
C19 C14 Ru1 C12 -156.5(6) .
C15 C14 Ru1 C13 116.2(4) .
C19 C14 Ru1 C13 -120.8(6) .
C15 C14 Ru1 B3 -154.2(3) .
C13 C14 Ru1 B3 89.6(3) .
C19 C14 Ru1 B3 -31.1(6) .
C15 C14 Ru1 Ru2 145.1(3) .
C13 C14 Ru1 Ru2 28.9(4) .
C19 C14 Ru1 Ru2 -91.8(5) .
C13 C12 Ru1 C28 132.0(4) .
C11 C12 Ru1 C28 13.0(5) .
C17 C12 Ru1 C28 -104.8(6) .
C13 C12 Ru1 C11 119.0(5) .
C17 C12 Ru1 C11 -117.8(7) .
C13 C12 Ru1 C15 79.9(3) .
C11 C12 Ru1 C15 -39.1(3) .
C17 C12 Ru1 C15 -156.9(6) .
C13 C12 Ru1 C14 36.9(3) .
C11 C12 Ru1 C14 -82.1(3) .
C17 C12 Ru1 C14 160.2(6) .
C11 C12 Ru1 C13 -119.0(5) .
C17 C12 Ru1 C13 123.2(7) .
C13 C12 Ru1 B3 -73.6(4) .
C11 C12 Ru1 B3 167.4(3) .
C17 C12 Ru1 B3 49.7(6) .
C13 C12 Ru1 Ru2 -114.3(3) .
C11 C12 Ru1 Ru2 126.7(3) .
C17 C12 Ru1 Ru2 8.9(6) .
C12 C13 Ru1 C28 -97.9(5) .
C14 C13 Ru1 C28 20.7(5) .
C18 C13 Ru1 C28 138.7(5) .
C12 C13 Ru1 C11 -36.9(3) .
C14 C13 Ru1 C11 81.6(3) .
C18 C13 Ru1 C11 -160.3(6) .
C12 C13 Ru1 C15 -80.2(3) .
C14 C13 Ru1 C15 38.4(3) .
C18 C13 Ru1 C15 156.4(6) .
C12 C13 Ru1 C14 -118.6(4) .
C18 C13 Ru1 C14 118.0(6) .
C14 C13 Ru1 C12 118.6(4) .
C18 C13 Ru1 C12 -123.4(7) .
C12 C13 Ru1 B3 129.3(3) .
C14 C13 Ru1 B3 -112.1(3) .
C18 C13 Ru1 B3 5.9(6) .
C12 C13 Ru1 Ru2 77.4(3) .
C14 C13 Ru1 Ru2 -164.0(2) .
C18 C13 Ru1 Ru2 -46.0(5) .
B2 B3 Ru1 C28 155.3(4) .
Ru2 B3 Ru1 C28 102.01(19) .
B2 B3 Ru1 C11 29.7(10) .
Ru2 B3 Ru1 C11 -23.5(8) .
B2 B3 Ru1 C15 -125.1(4) .
Ru2 B3 Ru1 C15 -178.3(3) .
B2 B3 Ru1 C14 -88.2(4) .
Ru2 B3 Ru1 C14 -141.50(18) .
B2 B3 Ru1 C12 -7.9(5) .
Ru2 B3 Ru1 C12 -61.2(3) .
B2 B3 Ru1 C13 -46.4(4) .
Ru2 B3 Ru1 C13 -99.67(19) .
B2 B3 Ru1 Ru2 53.3(3) .
B1 B2 Ru2 B3 -123.9(4) .
B3 B2 Ru2 B1 123.9(4) .
B3 B2 Ru2 C5 -130.4(3) .
B1 B2 Ru2 C5 105.6(3) .
B3 B2 Ru2 C1 -92.8(3) .
B1 B2 Ru2 C1 143.3(3) .
B3 B2 Ru2 C3 -108.3(5) .
B1 B2 Ru2 C3 127.8(5) .
B3 B2 Ru2 C4 -149.7(2) .
B1 B2 Ru2 C4 86.4(3) .
B3 B2 Ru2 C2 -71.0(3) .
B1 B2 Ru2 C2 165.0(3) .
B3 B2 Ru2 Ru1 35.7(2) .
B1 B2 Ru2 Ru1 -88.3(2) .
Ru1 B3 Ru2 B2 131.2(3) .
B2 B3 Ru2 B1 -39.1(3) .
Ru1 B3 Ru2 B1 92.17(18) .
B2 B3 Ru2 C5 65.4(3) .
Ru1 B3 Ru2 C5 -163.35(16) .
B2 B3 Ru2 C1 92.0(3) .
Ru1 B3 Ru2 C1 -136.77(17) .
B2 B3 Ru2 C3 146.4(3) .
Ru1 B3 Ru2 C3 -82.4(2) .
B2 B3 Ru2 C4 92.3(5) .
Ru1 B3 Ru2 C4 -136.5(4) .
B2 B3 Ru2 C2 128.4(3) .
Ru1 B3 Ru2 C2 -100.33(16) .
B2 B3 Ru2 Ru1 -131.2(3) .
S2 B1 Ru2 B2 104.8(4) .
B2 B1 Ru2 B3 39.2(3) .
S2 B1 Ru2 B3 143.9(3) .
B2 B1 Ru2 C5 -84.0(3) .
S2 B1 Ru2 C5 20.8(3) .
B2 B1 Ru2 C1 -52.4(4) .
S2 B1 Ru2 C1 52.3(4) .
B2 B1 Ru2 C3 -147.2(3) .
S2 B1 Ru2 C3 -42.4(5) .
B2 B1 Ru2 C4 -122.1(3) .
S2 B1 Ru2 C4 -17.3(4) .
B2 B1 Ru2 C2 -69.5(9) .
S2 B1 Ru2 C2 35.3(10) .
B2 B1 Ru2 Ru1 90.0(3) .
S2 B1 Ru2 Ru1 -165.2(3) .
C4 C5 Ru2 B2 -153.9(3) .
C1 C5 Ru2 B2 90.8(3) .
C6 C5 Ru2 B2 -29.9(6) .
C4 C5 Ru2 B3 162.3(3) .
C1 C5 Ru2 B3 47.0(3) .
C6 C5 Ru2 B3 -73.6(6) .
C4 C5 Ru2 B1 -105.0(3) .
C1 C5 Ru2 B1 139.8(3) .
C6 C5 Ru2 B1 19.1(6) .
C4 C5 Ru2 C1 115.3(4) .
C6 C5 Ru2 C1 -120.6(7) .
C4 C5 Ru2 C3 36.4(3) .
C1 C5 Ru2 C3 -78.8(3) .
C6 C5 Ru2 C3 160.5(6) .
C1 C5 Ru2 C4 -115.3(4) .
C6 C5 Ru2 C4 124.1(7) .
C4 C5 Ru2 C2 78.7(3) .
C1 C5 Ru2 C2 -36.6(3) .
C6 C5 Ru2 C2 -157.2(6) .
C4 C5 Ru2 Ru1 99.7(6) .
C1 C5 Ru2 Ru1 -15.5(8) .
C6 C5 Ru2 Ru1 -136.2(5) .
C2 C1 Ru2 B2 149.5(3) .
C5 C1 Ru2 B2 -92.9(3) .
C10 C1 Ru2 B2 27.9(6) .
C2 C1 Ru2 B3 100.1(3) .
C5 C1 Ru2 B3 -142.2(3) .
C10 C1 Ru2 B3 -21.5(5) .
C2 C1 Ru2 B1 -173.6(3) .
C5 C1 Ru2 B1 -56.0(4) .
C10 C1 Ru2 B1 64.8(6) .
C2 C1 Ru2 C5 -117.6(4) .
C10 C1 Ru2 C5 120.7(6) .
C2 C1 Ru2 C3 -37.9(3) .
C5 C1 Ru2 C3 79.7(3) .
C10 C1 Ru2 C3 -159.5(6) .
C2 C1 Ru2 C4 -79.8(3) .
C5 C1 Ru2 C4 37.9(3) .
C10 C1 Ru2 C4 158.6(6) .
C5 C1 Ru2 C2 117.6(4) .
C10 C1 Ru2 C2 -121.6(7) .
C2 C1 Ru2 Ru1 57.4(3) .
C5 C1 Ru2 Ru1 175.1(2) .
C10 C1 Ru2 Ru1 -64.2(6) .
C4 C3 Ru2 B2 -61.7(6) .
C2 C3 Ru2 B2 55.0(6) .
C8 C3 Ru2 B2 176.0(5) .
C4 C3 Ru2 B3 -147.0(3) .
C2 C3 Ru2 B3 -30.2(4) .
C8 C3 Ru2 B3 90.7(5) .
C4 C3 Ru2 B1 41.8(4) .
C2 C3 Ru2 B1 158.6(3) .
C8 C3 Ru2 B1 -80.5(6) .
C4 C3 Ru2 C5 -36.5(3) .
C2 C3 Ru2 C5 80.3(3) .
C8 C3 Ru2 C5 -158.8(6) .
C4 C3 Ru2 C1 -79.5(3) .
C2 C3 Ru2 C1 37.3(3) .
C8 C3 Ru2 C1 158.2(6) .
C2 C3 Ru2 C4 116.8(4) .
C8 C3 Ru2 C4 -122.3(6) .
C4 C3 Ru2 C2 -116.8(4) .
C8 C3 Ru2 C2 120.9(6) .
C4 C3 Ru2 Ru1 157.4(3) .
C2 C3 Ru2 Ru1 -85.8(3) .
C8 C3 Ru2 Ru1 35.1(5) .
C5 C4 Ru2 B2 33.5(4) .
C3 C4 Ru2 B2 152.1(3) .
C7 C4 Ru2 B2 -85.4(6) .
C5 C4 Ru2 B3 -39.3(6) .
C3 C4 Ru2 B3 79.3(6) .
C7 C4 Ru2 B3 -158.2(5) .
C5 C4 Ru2 B1 87.5(3) .
C3 C4 Ru2 B1 -154.0(3) .
C7 C4 Ru2 B1 -31.4(6) .
C3 C4 Ru2 C5 118.6(4) .
C7 C4 Ru2 C5 -118.9(6) .
C5 C4 Ru2 C1 -39.0(3) .
C3 C4 Ru2 C1 79.6(3) .
C7 C4 Ru2 C1 -157.9(6) .
C5 C4 Ru2 C3 -118.6(4) .
C7 C4 Ru2 C3 122.5(6) .
C5 C4 Ru2 C2 -80.8(3) .
C3 C4 Ru2 C2 37.8(3) .
C7 C4 Ru2 C2 160.3(6) .
C5 C4 Ru2 Ru1 -155.5(2) .
C3 C4 Ru2 Ru1 -36.9(4) .
C7 C4 Ru2 Ru1 85.6(5) .
C1 C2 Ru2 B2 -38.4(4) .
C3 C2 Ru2 B2 -155.0(3) .
C9 C2 Ru2 B2 83.9(5) .
C1 C2 Ru2 B3 -85.0(3) .
C3 C2 Ru2 B3 158.4(3) .
C9 C2 Ru2 B3 37.2(5) .
C1 C2 Ru2 B1 21.8(10) .
C3 C2 Ru2 B1 -94.8(9) .
C9 C2 Ru2 B1 144.1(8) .
C1 C2 Ru2 C5 37.7(3) .
C3 C2 Ru2 C5 -78.9(3) .
C9 C2 Ru2 C5 159.9(6) .
C3 C2 Ru2 C1 -116.6(5) .
C9 C2 Ru2 C1 122.3(6) .
C1 C2 Ru2 C3 116.6(5) .
C9 C2 Ru2 C3 -121.1(6) .
C1 C2 Ru2 C4 79.4(3) .
C3 C2 Ru2 C4 -37.2(3) .
C9 C2 Ru2 C4 -158.4(6) .
C1 C2 Ru2 Ru1 -137.0(3) .
C3 C2 Ru2 Ru1 106.4(3) .
C9 C2 Ru2 Ru1 -14.7(5) .
C28 Ru1 Ru2 B2 -113.2(2) .
C11 Ru1 Ru2 B2 139.5(2) .
C15 Ru1 Ru2 B2 143.2(4) .
C14 Ru1 Ru2 B2 50.7(3) .
C12 Ru1 Ru2 B2 104.8(2) .
C13 Ru1 Ru2 B2 69.2(2) .
B3 Ru1 Ru2 B2 -34.7(2) .
C28 Ru1 Ru2 B3 -78.5(2) .
C11 Ru1 Ru2 B3 174.2(2) .
C15 Ru1 Ru2 B3 177.9(4) .
C14 Ru1 Ru2 B3 85.4(3) .
C12 Ru1 Ru2 B3 139.5(2) .
C13 Ru1 Ru2 B3 103.9(2) .
C28 Ru1 Ru2 B1 -162.2(2) .
C11 Ru1 Ru2 B1 90.5(2) .
C15 Ru1 Ru2 B1 94.2(4) .
C14 Ru1 Ru2 B1 1.6(3) .
C12 Ru1 Ru2 B1 55.8(2) .
C13 Ru1 Ru2 B1 20.17(19) .
B3 Ru1 Ru2 B1 -83.7(2) .
C28 Ru1 Ru2 C5 -6.0(6) .
C11 Ru1 Ru2 C5 -113.3(6) .
C15 Ru1 Ru2 C5 -109.6(7) .
C14 Ru1 Ru2 C5 157.9(6) .
C12 Ru1 Ru2 C5 -148.0(6) .
C13 Ru1 Ru2 C5 176.4(6) .
B3 Ru1 Ru2 C5 72.5(6) .
C28 Ru1 Ru2 C1 -18.0(2) .
C11 Ru1 Ru2 C1 -125.3(2) .
C15 Ru1 Ru2 C1 -121.6(4) .
C14 Ru1 Ru2 C1 145.9(3) .
C12 Ru1 Ru2 C1 -160.0(2) .
C13 Ru1 Ru2 C1 164.4(2) .
B3 Ru1 Ru2 C1 60.5(2) .
C28 Ru1 Ru2 C3 51.4(2) .
C11 Ru1 Ru2 C3 -55.9(2) .
C15 Ru1 Ru2 C3 -52.2(4) .
C14 Ru1 Ru2 C3 -144.7(3) .
C12 Ru1 Ru2 C3 -90.6(2) .
C13 Ru1 Ru2 C3 -126.20(19) .
B3 Ru1 Ru2 C3 129.9(2) .
C28 Ru1 Ru2 C4 74.0(3) .
C11 Ru1 Ru2 C4 -33.3(3) .
C15 Ru1 Ru2 C4 -29.7(4) .
C14 Ru1 Ru2 C4 -122.2(3) .
C12 Ru1 Ru2 C4 -68.1(3) .
C13 Ru1 Ru2 C4 -103.7(3) .
B3 Ru1 Ru2 C4 152.4(3) .
C28 Ru1 Ru2 C2 13.2(2) .
C11 Ru1 Ru2 C2 -94.2(2) .
C15 Ru1 Ru2 C2 -90.5(4) .
C14 Ru1 Ru2 C2 177.0(3) .
C12 Ru1 Ru2 C2 -128.89(19) .
C13 Ru1 Ru2 C2 -164.49(18) .
B3 Ru1 Ru2 C2 91.6(2) .
C29 C30 C31 C31 -170(2) 2_677
